data_7026007
loop_
_publ_author_name
'Citadelle, C\'ecilia A'
'Le Nouy, Erwan'
'Bisaro, Fabrice'
'Slawin, Alexandra M. Z.'
'Cazin, Catherine S. J.'

_publ_section_title
;
 Simple and versatile synthesis of copper and silver N-heterocyclic
 carbene complexes in water or organic solvents.
;
_journal_issue 19
_journal_name_full 'Dalton transactions (Cambridge, England : 2003)'
_journal_page_first 4489
_journal_page_last 4491
_journal_paper_doi 10.1039/c0dt00128g
_journal_volume 39
_journal_year 2010
_chemical_formula_moiety 'C15 H26 N2 O'
_chemical_formula_sum 'C15 H26 N2 O'
_chemical_formula_weight 250.38
_chemical_name_systematic
;
?
;
_space_group_IT_number 14
_symmetry_cell_setting monoclinic
_symmetry_space_group_name_Hall '-P 2ybc'
_symmetry_space_group_name_H-M 'P 1 21/c 1'
_atom_sites_solution_hydrogens geom
_atom_sites_solution_primary direct
_atom_sites_solution_secondary difmap
_audit_creation_method SHELXL-97
_cell_angle_alpha 90.00
_cell_angle_beta 92.636(15)
_cell_angle_gamma 90.00
_cell_formula_units_Z 4
_cell_length_a 21.439(13)
_cell_length_b 5.948(3)
_cell_length_c 11.280(7)
_cell_measurement_reflns_used 2629
_cell_measurement_temperature 366(2)
_cell_measurement_theta_max 28.6
_cell_measurement_theta_min 2.9
_cell_volume 1436.9(14)
_computing_cell_refinement 'CrystalClear (Rigaku Corp., 2004)'
_computing_data_collection 'CrystalClear (Rigaku Corp., 2004)'
_computing_data_reduction 'CrystalClear (Rigaku Corp., 2004)'
_computing_molecular_graphics 'Bruker SHELXTL'
_computing_publication_material 'Bruker SHELXTL'
_computing_structure_refinement 'SHELXL-97 (Sheldrick, 1997)'
_computing_structure_solution 'SHELXS-97 (Sheldrick, 1990)'
_diffrn_ambient_temperature 366(2)
_diffrn_measured_fraction_theta_full 0.997
_diffrn_measured_fraction_theta_max 0.996
_diffrn_measurement_device_type CCD
_diffrn_measurement_method '\w and \f scans'
_diffrn_radiation_monochromator confocal
_diffrn_radiation_source 'rotating anode'
_diffrn_radiation_type MoK\a
_diffrn_radiation_wavelength 0.71073
_diffrn_reflns_av_R_equivalents 0.1118
_diffrn_reflns_av_sigmaI/netI 0.1495
_diffrn_reflns_limit_h_max 25
_diffrn_reflns_limit_h_min -22
_diffrn_reflns_limit_k_max 5
_diffrn_reflns_limit_k_min -7
_diffrn_reflns_limit_l_max 13
_diffrn_reflns_limit_l_min -9
_diffrn_reflns_number 8917
_diffrn_reflns_theta_full 25.00
_diffrn_reflns_theta_max 25.34
_diffrn_reflns_theta_min 2.85
_exptl_absorpt_coefficient_mu 0.073
_exptl_absorpt_correction_T_max 1.000
_exptl_absorpt_correction_T_min 0.9565
_exptl_absorpt_correction_type multi-scan
_exptl_absorpt_process_details 'Jacobson, R. (1998) Private communication'
_exptl_crystal_colour Colorless
_exptl_crystal_density_diffrn 1.157
_exptl_crystal_density_method 'not measured'
_exptl_crystal_description Prism
_exptl_crystal_F_000 552
_exptl_crystal_size_max 0.30
_exptl_crystal_size_mid 0.20
_exptl_crystal_size_min 0.01
_refine_diff_density_max 0.229
_refine_diff_density_min -0.265
_refine_diff_density_rms 0.060
_refine_ls_extinction_coef 0.016(3)
_refine_ls_extinction_expression Fc^*^=kFc[1+0.001xFc^2^\l^3^/sin(2\q)]^-1/4^
_refine_ls_extinction_method SHELXL
_refine_ls_goodness_of_fit_ref 0.942
_refine_ls_hydrogen_treatment constr
_refine_ls_matrix_type full
_refine_ls_number_parameters 165
_refine_ls_number_reflns 2618
_refine_ls_number_restraints 0
_refine_ls_restrained_S_all 0.942
_refine_ls_R_factor_all 0.1690
_refine_ls_R_factor_gt 0.0797
_refine_ls_shift/su_max 0.095
_refine_ls_shift/su_mean 0.010
_refine_ls_structure_factor_coef Fsqd
_refine_ls_weighting_details 'calc w=1/[\s^2^(Fo^2^)+(0.0901P)^2^+0.0000P] where P=(Fo^2^+2Fc^2^)/3'
_refine_ls_weighting_scheme calc
_refine_ls_wR_factor_gt 0.1693
_refine_ls_wR_factor_ref 0.2110
_reflns_number_gt 1248
_reflns_number_total 2618
_reflns_threshold_expression >2sigma(I)
_cod_data_source_file c0dt00128g.txt
_cod_data_source_block SICyO
_cod_depositor_comments
;
The following automatic conversions were performed:

'_symmetry_cell_setting' value 'Monoclinic' changed to 'monoclinic'
according to /home/saulius/struct/CIF-dictionaries/cif_core.dic
dictionary named 'cif_core.dic' version 2.4.2 from 2011-04-26.

Automatic conversion script
Id: cif_fix_values 1891 2012-01-12 08:04:46Z andrius 
;
_cod_original_cell_volume 1436.8(14)
_cod_original_sg_symbol_H-M P2(1)/c
_cod_database_code 7026007

loop_
_symmetry_equiv_pos_as_xyz
'x, y, z'
'-x, y+1/2, -z+1/2'
'-x, -y, -z'
'x, -y-1/2, z-1/2'

loop_
_atom_site_label
_atom_site_type_symbol
_atom_site_fract_x
_atom_site_fract_y
_atom_site_fract_z
_atom_site_U_iso_or_equiv
_atom_site_adp_type
_atom_site_occupancy
_atom_site_symmetry_multiplicity
_atom_site_calc_flag
_atom_site_refinement_flags
N1 N 0.22339(12) 0.1989(4) 0.2917(3) 0.0360(8) Uani 1 1 d .
C2 C 0.25265(15) 0.1666(5) 0.4003(4) 0.0358(9) Uani 1 1 d .
O2 O 0.24950(11) -0.0061(3) 0.4619(2) 0.0421(7) Uani 1 1 d .
N3 N 0.28669(13) 0.3549(4) 0.4316(3) 0.0355(8) Uani 1 1 d .
C4 C 0.28628(16) 0.5084(5) 0.3307(3) 0.0386(10) Uani 1 1 d .
H4A H 0.3229 0.4877 0.2845 0.046 Uiso 1 1 calc R
H4B H 0.2842 0.6639 0.3563 0.046 Uiso 1 1 calc R
C5 C 0.22705(16) 0.4393(5) 0.2606(3) 0.0376(9) Uani 1 1 d .
H5A H 0.1910 0.5218 0.2860 0.045 Uiso 1 1 calc R
H5B H 0.2310 0.4605 0.1760 0.045 Uiso 1 1 calc R
C6 C 0.17000(15) 0.0571(5) 0.2523(3) 0.0359(9) Uani 1 1 d .
H6A H 0.1798 -0.0967 0.2783 0.043 Uiso 1 1 calc R
C7 C 0.10984(16) 0.1238(5) 0.3099(4) 0.0434(10) Uani 1 1 d .
H7A H 0.0990 0.2773 0.2885 0.052 Uiso 1 1 calc R
H7B H 0.1158 0.1162 0.3956 0.052 Uiso 1 1 calc R
C8 C 0.05682(17) -0.0352(5) 0.2684(4) 0.0482(11) Uani 1 1 d .
H8A H 0.0662 -0.1861 0.2966 0.058 Uiso 1 1 calc R
H8B H 0.0183 0.0125 0.3027 0.058 Uiso 1 1 calc R
C9 C 0.04784(18) -0.0384(6) 0.1343(4) 0.0485(11) Uani 1 1 d .
H9A H 0.0154 -0.1455 0.1110 0.058 Uiso 1 1 calc R
H9B H 0.0346 0.1091 0.1063 0.058 Uiso 1 1 calc R
C10 C 0.10788(17) -0.1027(6) 0.0784(4) 0.0477(10) Uani 1 1 d .
H10A H 0.1021 -0.0943 -0.0073 0.057 Uiso 1 1 calc R
H10B H 0.1183 -0.2568 0.0993 0.057 Uiso 1 1 calc R
C11 C 0.16181(17) 0.0514(5) 0.1192(4) 0.0449(10) Uani 1 1 d .
H11A H 0.2001 -0.0015 0.0860 0.054 Uiso 1 1 calc R
H11B H 0.1537 0.2023 0.0898 0.054 Uiso 1 1 calc R
C12 C 0.33444(16) 0.3506(5) 0.5270(3) 0.0365(9) Uani 1 1 d .
H12A H 0.3185 0.2566 0.5902 0.044 Uiso 1 1 calc R
C13 C 0.39560(16) 0.2443(5) 0.4907(3) 0.0417(10) Uani 1 1 d .
H13A H 0.3874 0.0952 0.4589 0.050 Uiso 1 1 calc R
H13B H 0.4133 0.3344 0.4290 0.050 Uiso 1 1 calc R
C14 C 0.44228(17) 0.2280(5) 0.5969(4) 0.0461(11) Uani 1 1 d .
H14A H 0.4815 0.1691 0.5707 0.055 Uiso 1 1 calc R
H14B H 0.4265 0.1243 0.6547 0.055 Uiso 1 1 calc R
C15 C 0.45349(16) 0.4570(5) 0.6551(4) 0.0453(10) Uani 1 1 d .
H15A H 0.4799 0.4388 0.7266 0.054 Uiso 1 1 calc R
H15B H 0.4750 0.5542 0.6013 0.054 Uiso 1 1 calc R
C16 C 0.39223(17) 0.5657(5) 0.6863(4) 0.0456(10) Uani 1 1 d .
H16A H 0.3734 0.4780 0.7478 0.055 Uiso 1 1 calc R
H16B H 0.4005 0.7151 0.7177 0.055 Uiso 1 1 calc R
C17 C 0.34664(16) 0.5829(5) 0.5799(4) 0.0419(10) Uani 1 1 d .
H17A H 0.3637 0.6806 0.5207 0.050 Uiso 1 1 calc R
H17B H 0.3077 0.6477 0.6041 0.050 Uiso 1 1 calc R

loop_
_atom_site_aniso_label
_atom_site_aniso_U_11
_atom_site_aniso_U_22
_atom_site_aniso_U_33
_atom_site_aniso_U_23
_atom_site_aniso_U_13
_atom_site_aniso_U_12
N1 0.0388(17) 0.0335(15) 0.035(2) 0.0006(12) -0.0057(16) -0.0004(11)
C2 0.0334(19) 0.0372(19) 0.037(3) 0.0010(17) -0.0005(19) 0.0035(14)
O2 0.0486(16) 0.0359(13) 0.0411(19) 0.0033(11) -0.0068(13) -0.0012(9)
N3 0.0415(17) 0.0334(14) 0.031(2) 0.0006(13) -0.0036(16) -0.0020(11)
C4 0.046(2) 0.0397(19) 0.029(3) -0.0016(15) -0.0034(19) -0.0013(14)
C5 0.044(2) 0.0367(18) 0.032(3) 0.0012(15) -0.0026(18) 0.0035(14)
C6 0.039(2) 0.0335(17) 0.035(3) -0.0014(15) -0.0037(19) -0.0008(13)
C7 0.040(2) 0.052(2) 0.037(3) -0.0046(17) -0.0053(19) -0.0069(15)
C8 0.040(2) 0.060(2) 0.044(3) -0.0010(18) -0.003(2) -0.0039(16)
C9 0.046(2) 0.053(2) 0.045(3) 0.0005(18) -0.012(2) -0.0035(16)
C10 0.045(2) 0.060(2) 0.036(3) -0.0052(17) -0.011(2) -0.0046(16)
C11 0.042(2) 0.058(2) 0.035(3) -0.0043(18) 0.0011(19) -0.0034(16)
C12 0.041(2) 0.0392(18) 0.029(3) -0.0015(15) -0.0030(19) -0.0033(14)
C13 0.045(2) 0.0405(18) 0.039(3) -0.0038(16) -0.004(2) 0.0048(14)
C14 0.044(2) 0.048(2) 0.045(3) -0.0060(16) -0.008(2) 0.0059(15)
C15 0.042(2) 0.056(2) 0.037(3) -0.0019(17) -0.010(2) -0.0032(15)
C16 0.049(2) 0.0427(19) 0.044(3) -0.0069(17) -0.005(2) -0.0015(15)
C17 0.043(2) 0.0416(19) 0.040(3) -0.0036(15) -0.005(2) 0.0036(14)

loop_
_atom_type_symbol
_atom_type_description
_atom_type_scat_dispersion_real
_atom_type_scat_dispersion_imag
_atom_type_scat_source
C C 0.0033 0.0016 'International Tables Vol C Tables 4.2.6.8 and 6.1.1.4'
H H 0.0000 0.0000 'International Tables Vol C Tables 4.2.6.8 and 6.1.1.4'
N N 0.0061 0.0033 'International Tables Vol C Tables 4.2.6.8 and 6.1.1.4'
O O 0.0106 0.0060 'International Tables Vol C Tables 4.2.6.8 and 6.1.1.4'

loop_
_geom_angle_atom_site_label_1
_geom_angle_atom_site_label_2
_geom_angle_atom_site_label_3
_geom_angle
C2 N1 C6 120.6(3)
C2 N1 C5 108.8(3)
C6 N1 C5 122.2(3)
O2 C2 N1 125.7(3)
O2 C2 N3 124.8(4)
N1 C2 N3 109.5(3)
C2 N3 C12 121.7(3)
C2 N3 C4 109.0(3)
C12 N3 C4 124.6(3)
N3 C4 C5 102.2(3)
N3 C4 H4A 111.3
C5 C4 H4A 111.3
N3 C4 H4B 111.3
C5 C4 H4B 111.3
H4A C4 H4B 109.2
N1 C5 C4 101.0(3)
N1 C5 H5A 111.6
C4 C5 H5A 111.6
N1 C5 H5B 111.6
C4 C5 H5B 111.6
H5A C5 H5B 109.4
N1 C6 C11 111.5(3)
N1 C6 C7 112.5(3)
C11 C6 C7 111.7(3)
N1 C6 H6A 106.9
C11 C6 H6A 106.9
C7 C6 H6A 106.9
C6 C7 C8 109.8(3)
C6 C7 H7A 109.7
C8 C7 H7A 109.7
C6 C7 H7B 109.7
C8 C7 H7B 109.7
H7A C7 H7B 108.2
C9 C8 C7 111.8(3)
C9 C8 H8A 109.3
C7 C8 H8A 109.3
C9 C8 H8B 109.3
C7 C8 H8B 109.3
H8A C8 H8B 107.9
C10 C9 C8 110.4(3)
C10 C9 H9A 109.6
C8 C9 H9A 109.6
C10 C9 H9B 109.6
C8 C9 H9B 109.6
H9A C9 H9B 108.1
C9 C10 C11 111.8(3)
C9 C10 H10A 109.3
C11 C10 H10A 109.3
C9 C10 H10B 109.3
C11 C10 H10B 109.3
H10A C10 H10B 107.9
C6 C11 C10 111.5(3)
C6 C11 H11A 109.3
C10 C11 H11A 109.3
C6 C11 H11B 109.3
C10 C11 H11B 109.3
H11A C11 H11B 108.0
N3 C12 C17 112.2(3)
N3 C12 C13 113.2(3)
C17 C12 C13 110.2(3)
N3 C12 H12A 106.9
C17 C12 H12A 106.9
C13 C12 H12A 106.9
C14 C13 C12 110.9(3)
C14 C13 H13A 109.5
C12 C13 H13A 109.5
C14 C13 H13B 109.5
C12 C13 H13B 109.5
H13A C13 H13B 108.1
C13 C14 C15 111.4(3)
C13 C14 H14A 109.3
C15 C14 H14A 109.3
C13 C14 H14B 109.3
C15 C14 H14B 109.3
H14A C14 H14B 108.0
C16 C15 C14 111.0(3)
C16 C15 H15A 109.4
C14 C15 H15A 109.4
C16 C15 H15B 109.4
C14 C15 H15B 109.4
H15A C15 H15B 108.0
C17 C16 C15 112.2(3)
C17 C16 H16A 109.2
C15 C16 H16A 109.2
C17 C16 H16B 109.2
C15 C16 H16B 109.2
H16A C16 H16B 107.9
C16 C17 C12 110.0(3)
C16 C17 H17A 109.7
C12 C17 H17A 109.7
C16 C17 H17B 109.7
C12 C17 H17B 109.7
H17A C17 H17B 108.2

loop_
_geom_bond_atom_site_label_1
_geom_bond_atom_site_label_2
_geom_bond_distance
N1 C2 1.364(5)
N1 C6 1.474(4)
N1 C5 1.475(4)
C2 O2 1.244(4)
C2 N3 1.374(4)
N3 C12 1.451(5)
N3 C4 1.459(4)
C4 C5 1.521(5)
C4 H4A 0.9700
C4 H4B 0.9700
C5 H5A 0.9700
C5 H5B 0.9700
C6 C11 1.504(5)
C6 C7 1.523(5)
C6 H6A 0.9800
C7 C8 1.535(5)
C7 H7A 0.9700
C7 H7B 0.9700
C8 C9 1.516(5)
C8 H8A 0.9700
C8 H8B 0.9700
C9 C10 1.508(5)
C9 H9A 0.9700
C9 H9B 0.9700
C10 C11 1.529(5)
C10 H10A 0.9700
C10 H10B 0.9700
C11 H11A 0.9700
C11 H11B 0.9700
C12 C17 1.523(4)
C12 C13 1.528(4)
C12 H12A 0.9800
C13 C14 1.528(5)
C13 H13A 0.9700
C13 H13B 0.9700
C14 C15 1.526(4)
C14 H14A 0.9700
C14 H14B 0.9700
C15 C16 1.520(5)
C15 H15A 0.9700
C15 H15B 0.9700
C16 C17 1.516(5)
C16 H16A 0.9700
C16 H16B 0.9700
C17 H17A 0.9700
C17 H17B 0.9700

loop_
_geom_torsion_atom_site_label_1
_geom_torsion_atom_site_label_2
_geom_torsion_atom_site_label_3
_geom_torsion_atom_site_label_4
_geom_torsion
C6 N1 C2 O2 18.6(5)
C5 N1 C2 O2 167.3(3)
C6 N1 C2 N3 -161.7(2)
C5 N1 C2 N3 -12.9(3)
O2 C2 N3 C12 15.3(5)
N1 C2 N3 C12 -164.5(3)
O2 C2 N3 C4 171.9(3)
N1 C2 N3 C4 -7.8(3)
C2 N3 C4 C5 24.1(3)
C12 N3 C4 C5 179.9(3)
C2 N1 C5 C4 26.9(3)
C6 N1 C5 C4 175.0(3)
N3 C4 C5 N1 -29.6(3)
C2 N1 C6 C11 -156.5(3)
C5 N1 C6 C11 59.0(4)
C2 N1 C6 C7 77.1(4)
C5 N1 C6 C7 -67.4(4)
N1 C6 C7 C8 -178.1(3)
C11 C6 C7 C8 55.5(4)
C6 C7 C8 C9 -56.4(4)
C7 C8 C9 C10 56.6(4)
C8 C9 C10 C11 -55.2(4)
N1 C6 C11 C10 177.9(3)
C7 C6 C11 C10 -55.2(3)
C9 C10 C11 C6 55.0(4)
C2 N3 C12 C17 -156.3(3)
C4 N3 C12 C17 50.8(4)
C2 N3 C12 C13 78.2(4)
C4 N3 C12 C13 -74.7(4)
N3 C12 C13 C14 -175.6(3)
C17 C12 C13 C14 57.8(4)
C12 C13 C14 C15 -55.4(4)
C13 C14 C15 C16 53.4(4)
C14 C15 C16 C17 -54.7(4)
C15 C16 C17 C12 57.2(4)
N3 C12 C17 C16 174.7(3)
C13 C12 C17 C16 -58.2(4)
